data_8100910
loop_
_publ_author_name
'Hesse, K.-F.'
'Czank, M.'
'Nemcsics, A.'

_publ_section_title
;
 Crystal structure of cadmium germanium selenide, Cd~4~GeSe~6~
;
_journal_coden_ASTM ZKNSFT
_journal_issue 1
_journal_name_full 'Zeitschrift f\"ur Kristallographie - New Crystal Structures'
_journal_page_first 39
_journal_page_last 40
_journal_paper_doi 10.1524/ncrs.2001.216.14.39
_journal_volume 216
_journal_year 2001
_chemical_formula_sum 'Cd4 Ge Se6'
_chemical_formula_weight 995.95
_space_group_IT_number 9
_symmetry_cell_setting monoclinic
_symmetry_space_group_name_Hall 'C -2yc'
_symmetry_space_group_name_H-M 'C 1 c 1'
_cell_angle_alpha 90.00
_cell_angle_beta 125.02(5)
_cell_angle_gamma 90.00
_cell_formula_units_Z 4
_cell_length_a 12.863(8)
_cell_length_b 7.422(9)
_cell_length_c 14.782(10)
_cell_measurement_temperature 293(2)
_cell_volume 1155.7(18)
_diffrn_ambient_temperature 293(2)
_exptl_crystal_density_diffrn 5.724
_refine_ls_R_factor_obs 0.0634
_refine_ls_wR_factor_obs 0.1705
_cod_original_sg_symbol_H-M 'C c'
_cod_database_code 8100910

loop_
_symmetry_equiv_pos_as_xyz
'x, y, z'
'x, -y, z+1/2'
'x+1/2, y+1/2, z'
'x+1/2, -y+1/2, z+1/2'

loop_
_atom_site_aniso_label
_atom_site_aniso_U_11
_atom_site_aniso_U_22
_atom_site_aniso_U_33
_atom_site_aniso_U_23
_atom_site_aniso_U_13
_atom_site_aniso_U_12
Cd1 0.0237(9) 0.0245(9) 0.0243(10) 0.0004(8) 0.0133(8) -0.0006(8)
Cd2 0.0235(9) 0.0314(10) 0.0215(9) -0.0008(8) 0.0136(8) -0.0024(7)
Cd3 0.0308(11) 0.0212(9) 0.0259(10) 0.0014(7) 0.0168(9) -0.0025(7)
Cd4 0.0330(11) 0.0315(11) 0.0287(11) -0.0100(9) 0.0211(9) -0.0095(9)
Ge1 0.0174(11) 0.0131(11) 0.0139(10) 0.0005(9) 0.0102(9) -0.0002(9)
Se1 0.0229(11) 0.0159(10) 0.0187(11) -0.0008(9) 0.0135(9) -0.0009(9)
Se2 0.0203(11) 0.0200(12) 0.0131(10) 0.0020(9) 0.0095(9) -0.0007(9)
Se3 0.0267(12) 0.0182(11) 0.0213(12) -0.0009(9) 0.0150(10) -0.0070(9)
Se4 0.0212(11) 0.0194(12) 0.0186(11) 0.0018(10) 0.0124(9) 0.0015(9)
Se5 0.0199(11) 0.0153(11) 0.0173(10) 0.0025(9) 0.0113(9) 0.0027(9)
Se6 0.0220(11) 0.0239(12) 0.0220(11) 0.0046(10) 0.0170(10) 0.0039(10)

loop_
_atom_site_label
_atom_site_type_symbol
_atom_site_fract_x
_atom_site_fract_y
_atom_site_fract_z
_atom_site_U_iso_or_equiv
_atom_site_thermal_displace_type
_atom_site_occupancy
_atom_site_calc_flag
_atom_site_refinement_flags
_atom_site_disorder_group
Cd1 Cd 0.7834(3) 0.1745(3) 0.9067(2) 0.0244(5) Uani 1 d . .
Cd2 Cd 1.1604(3) 0.1385(3) 1.0992(2) 0.0251(5) Uani 1 d . .
Cd3 Cd 0.4475(3) 0.1459(3) 0.9130(2) 0.0257(5) Uani 1 d . .
Cd4 Cd 0.9940(3) 0.9484(3) 0.2503(3) 0.0291(5) Uani 1 d . .
Ge1 Ge 0.4718(3) 0.0188(3) 0.6613(3) 0.0141(5) Uani 1 d . .
Se1 Se 0.9674(3) -0.0026(4) 0.9127(3) 0.0183(5) Uani 1 d . .
Se2 Se 0.5842(3) -0.0309(3) 0.8511(3) 0.0178(5) Uani 1 d . .
Se3 Se 0.8419(3) 0.2303(4) 1.1105(3) 0.0214(5) Uani 1 d . .
Se4 Se 1.2209(3) 0.0216(4) 1.2924(3) 0.0193(5) Uani 1 d . .
Se5 Se 0.8435(3) -0.2640(3) 1.0762(3) 0.0172(5) Uani 1 d . .
Se6 Se 0.6123(3) -0.0093(4) 1.1111(3) 0.0201(5) Uani 1 d . .

loop_
_geom_bond_atom_site_label_1
_geom_bond_atom_site_label_2
_geom_bond_distance
_geom_bond_site_symmetry_2
_geom_bond_publ_flag
Cd1 Se4 2.651(4) 4_454 ?
Cd1 Se1 2.664(4) . ?
Cd1 Se2 2.673(4) . ?
Cd1 Se3 2.685(4) . ?
Cd2 Se4 2.638(4) . ?
Cd2 Se1 2.647(4) . ?
Cd2 Se5 2.666(4) 3 ?
Cd2 Se6 2.715(5) 3 ?
Cd3 Se1 2.622(4) 3_455 ?
Cd3 Se4 2.693(4) 2_454 ?
Cd3 Se6 2.696(4) . ?
Cd3 Se2 2.738(4) . ?
Cd4 Se1 2.643(4) 2_564 ?
Cd4 Se4 2.668(4) 1_564 ?
Cd4 Se5 2.671(4) 1_564 ?
Cd4 Se3 2.799(4) 1_564 ?
Ge1 Se6 2.317(4) 2_554 ?
Ge1 Se3 2.320(4) 4_454 ?
Ge1 Se2 2.333(4) . ?
Ge1 Se5 2.345(4) 4_444 ?
Se1 Cd3 2.622(4) 3_545 ?
Se1 Cd4 2.643(4) 2_565 ?
Se3 Ge1 2.320(4) 4 ?
Se3 Cd4 2.799(4) 1_546 ?
Se4 Cd1 2.651(4) 4 ?
Se4 Cd4 2.668(4) 1_546 ?
Se4 Cd3 2.693(4) 2_655 ?
Se5 Ge1 2.345(4) 4_545 ?
Se5 Cd2 2.666(4) 3_445 ?
Se5 Cd4 2.671(4) 1_546 ?
Se6 Ge1 2.317(4) 2 ?
Se6 Cd2 2.715(5) 3_445 ?
